data_4318863
loop_
_publ_author_name
'Yong Cui'
'Helen L. Ngo'
'Wenbin Lin'

_publ_section_title
;
 Self-Assembly of Nanoscale, Porous T-Symmetric Molecular Adamantanoids
;
_journal_name_full 'Inorganic Chemistry'
_journal_page_first 5940
_journal_page_last 5942
_journal_paper_doi 10.1021/ic025804p
_journal_volume 41
_journal_year 2002
_chemical_formula_sum 'C168 H180 Gd4 N12 O60'
_chemical_formula_weight 3956.24
_chemical_name_systematic
; 
 ? 
;
_space_group_IT_number 203
_symmetry_cell_setting cubic
_symmetry_space_group_name_Hall '-F 2uv 2vw 3'
_symmetry_space_group_name_H-M 'F d -3 :2'
_atom_sites_solution_hydrogens geom
_atom_sites_solution_primary direct
_atom_sites_solution_secondary difmap
_audit_creation_method SHELXL-97
_cell_angle_alpha 90.00
_cell_angle_beta 90.00
_cell_angle_gamma 90.00
_cell_formula_units_Z 8
_cell_length_a 36.392(4)
_cell_length_b 36.392(4)
_cell_length_c 36.392(4)
_cell_measurement_temperature 293(2)
_cell_volume 48197(9)
_computing_structure_refinement 'SHELXL-97 (Sheldrick, 1997)'
_computing_structure_solution 'SHELXS-97 (Sheldrick, 1990)'
_diffrn_ambient_temperature 293(2)
_diffrn_measured_fraction_theta_full 0.992
_diffrn_measured_fraction_theta_max 0.992
_diffrn_radiation_monochromator graphite
_diffrn_radiation_source 'fine-focus sealed tube'
_diffrn_radiation_type MoK\a
_diffrn_radiation_wavelength 0.71073
_diffrn_reflns_av_R_equivalents 0.1399
_diffrn_reflns_av_sigmaI/netI 0.0718
_diffrn_reflns_limit_h_max 42
_diffrn_reflns_limit_h_min -43
_diffrn_reflns_limit_k_max 23
_diffrn_reflns_limit_k_min -42
_diffrn_reflns_limit_l_max 42
_diffrn_reflns_limit_l_min -17
_diffrn_reflns_number 31030
_diffrn_reflns_theta_full 24.99
_diffrn_reflns_theta_max 24.99
_diffrn_reflns_theta_min 4.48
_exptl_absorpt_coefficient_mu 1.152
_exptl_crystal_density_diffrn 1.090
_exptl_crystal_density_method 'not measured'
_exptl_crystal_F_000 16064
_refine_diff_density_max 1.058
_refine_diff_density_min -1.803
_refine_diff_density_rms 0.151
_refine_ls_extinction_method none
_refine_ls_goodness_of_fit_ref 1.090
_refine_ls_hydrogen_treatment mixed
_refine_ls_matrix_type full
_refine_ls_number_parameters 183
_refine_ls_number_reflns 3527
_refine_ls_number_restraints 13
_refine_ls_restrained_S_all 1.089
_refine_ls_R_factor_all 0.1266
_refine_ls_R_factor_gt 0.0703
_refine_ls_shift/su_max 0.001
_refine_ls_shift/su_mean 0.000
_refine_ls_structure_factor_coef Fsqd
_refine_ls_weighting_details 'calc w=1/[\s^2^(Fo^2^)+(0.1221P)^2^+584.0897P] where P=(Fo^2^+2Fc^2^)/3'
_refine_ls_weighting_scheme calc
_refine_ls_wR_factor_gt 0.1767
_refine_ls_wR_factor_ref 0.2242
_reflns_number_gt 2285
_reflns_number_total 3527
_reflns_threshold_expression >2sigma(I)
_cod_data_source_file ic025804p-2_s2.cif
_cod_data_source_block admantanoid
_cod_original_cell_volume 48196(10)
_cod_original_sg_symbol_H-M 'F d -3'
_cod_database_code 4318863

loop_
_symmetry_equiv_pos_as_xyz
'x, y, z'
'-x+1/4, -y+1/4, z'
'-x+1/4, y, -z+1/4'
'x, -y+1/4, -z+1/4'
'z, x, y'
'z, -x+1/4, -y+1/4'
'-z+1/4, -x+1/4, y'
'-z+1/4, x, -y+1/4'
'y, z, x'
'-y+1/4, z, -x+1/4'
'y, -z+1/4, -x+1/4'
'-y+1/4, -z+1/4, x'
'x, y+1/2, z+1/2'
'-x+1/4, -y+3/4, z+1/2'
'-x+1/4, y+1/2, -z+3/4'
'x, -y+3/4, -z+3/4'
'z, x+1/2, y+1/2'
'z, -x+3/4, -y+3/4'
'-z+1/4, -x+3/4, y+1/2'
'-z+1/4, x+1/2, -y+3/4'
'y, z+1/2, x+1/2'
'-y+1/4, z+1/2, -x+3/4'
'y, -z+3/4, -x+3/4'
'-y+1/4, -z+3/4, x+1/2'
'x+1/2, y, z+1/2'
'-x+3/4, -y+1/4, z+1/2'
'-x+3/4, y, -z+3/4'
'x+1/2, -y+1/4, -z+3/4'
'z+1/2, x, y+1/2'
'z+1/2, -x+1/4, -y+3/4'
'-z+3/4, -x+1/4, y+1/2'
'-z+3/4, x, -y+3/4'
'y+1/2, z, x+1/2'
'-y+3/4, z, -x+3/4'
'y+1/2, -z+1/4, -x+3/4'
'-y+3/4, -z+1/4, x+1/2'
'x+1/2, y+1/2, z'
'-x+3/4, -y+3/4, z'
'-x+3/4, y+1/2, -z+1/4'
'x+1/2, -y+3/4, -z+1/4'
'z+1/2, x+1/2, y'
'z+1/2, -x+3/4, -y+1/4'
'-z+3/4, -x+3/4, y'
'-z+3/4, x+1/2, -y+1/4'
'y+1/2, z+1/2, x'
'-y+3/4, z+1/2, -x+1/4'
'y+1/2, -z+3/4, -x+1/4'
'-y+3/4, -z+3/4, x'
'-x, -y, -z'
'x-1/4, y-1/4, -z'
'x-1/4, -y, z-1/4'
'-x, y-1/4, z-1/4'
'-z, -x, -y'
'-z, x-1/4, y-1/4'
'z-1/4, x-1/4, -y'
'z-1/4, -x, y-1/4'
'-y, -z, -x'
'y-1/4, -z, x-1/4'
'-y, z-1/4, x-1/4'
'y-1/4, z-1/4, -x'
'-x, -y+1/2, -z+1/2'
'x-1/4, y+1/4, -z+1/2'
'x-1/4, -y+1/2, z+1/4'
'-x, y+1/4, z+1/4'
'-z, -x+1/2, -y+1/2'
'-z, x+1/4, y+1/4'
'z-1/4, x+1/4, -y+1/2'
'z-1/4, -x+1/2, y+1/4'
'-y, -z+1/2, -x+1/2'
'y-1/4, -z+1/2, x+1/4'
'-y, z+1/4, x+1/4'
'y-1/4, z+1/4, -x+1/2'
'-x+1/2, -y, -z+1/2'
'x+1/4, y-1/4, -z+1/2'
'x+1/4, -y, z+1/4'
'-x+1/2, y-1/4, z+1/4'
'-z+1/2, -x, -y+1/2'
'-z+1/2, x-1/4, y+1/4'
'z+1/4, x-1/4, -y+1/2'
'z+1/4, -x, y+1/4'
'-y+1/2, -z, -x+1/2'
'y+1/4, -z, x+1/4'
'-y+1/2, z-1/4, x+1/4'
'y+1/4, z-1/4, -x+1/2'
'-x+1/2, -y+1/2, -z'
'x+1/4, y+1/4, -z'
'x+1/4, -y+1/2, z-1/4'
'-x+1/2, y+1/4, z-1/4'
'-z+1/2, -x+1/2, -y'
'-z+1/2, x+1/4, y-1/4'
'z+1/4, x+1/4, -y'
'z+1/4, -x+1/2, y-1/4'
'-y+1/2, -z+1/2, -x'
'y+1/4, -z+1/2, x-1/4'
'-y+1/2, z+1/4, x-1/4'
'y+1/4, z+1/4, -x'

loop_
_atom_site_label
_atom_site_type_symbol
_atom_site_fract_x
_atom_site_fract_y
_atom_site_fract_z
_atom_site_U_iso_or_equiv
_atom_site_adp_type
_atom_site_occupancy
_atom_site_symmetry_multiplicity
_atom_site_calc_flag
_atom_site_refinement_flags
_atom_site_disorder_assembly
_atom_site_disorder_group
Gd Gd -0.277101(12) 0.722899(12) -0.277101(12) 0.0363(3) Uani 1 3 d S . .
O1 O -0.22229(15) 0.71005(16) -0.24156(15) 0.0436(14) Uani 1 1 d . . .
O2 O -0.27132(15) 0.68018(16) -0.22294(15) 0.0447(14) Uani 1 1 d . . .
C1 C -0.14525(19) 0.6040(2) -0.12265(19) 0.0300(16) Uani 1 1 d . . .
C2 C -0.1618(2) 0.5827(2) -0.0966(2) 0.0358(17) Uani 1 1 d . . .
C3 C -0.2008(2) 0.5813(3) -0.0926(2) 0.045(2) Uani 1 1 d . . .
H3A H -0.2115 0.5670 -0.0743 0.054 Uiso 1 1 calc R . .
C4 C -0.2219(2) 0.6014(3) -0.1158(3) 0.055(3) Uani 1 1 d . . .
H4A H -0.2473 0.6002 -0.1135 0.066 Uiso 1 1 calc R . .
C5 C -0.2287(2) 0.6446(3) -0.1674(2) 0.048(2) Uani 1 1 d . . .
H5A H -0.2541 0.6424 -0.1658 0.057 Uiso 1 1 calc R . .
C6 C -0.2141(2) 0.6676(2) -0.1930(2) 0.0356(18) Uani 1 1 d . . .
C7 C -0.1751(2) 0.6717(2) -0.1942(2) 0.0357(18) Uani 1 1 d . . .
H7A H -0.1647 0.6886 -0.2104 0.043 Uiso 1 1 calc R . .
C8 C -0.1530(2) 0.6514(2) -0.1720(2) 0.0350(17) Uani 1 1 d . . .
H8A H -0.1277 0.6538 -0.1737 0.042 Uiso 1 1 calc R . .
C9 C -0.1683(2) 0.6262(2) -0.1460(2) 0.0334(17) Uani 1 1 d . . .
C10 C -0.2066(2) 0.6239(2) -0.1431(2) 0.043(2) Uani 1 1 d . . .
C11 C -0.2371(2) 0.6875(2) -0.2205(2) 0.041(2) Uani 1 1 d . . .
O3 O -0.14019(15) 0.56175(15) -0.07398(15) 0.0432(14) Uani 1 1 d . . .
H3B H -0.1531 0.5517 -0.0585 0.065 Uiso 1 1 calc R . .
O4 O -0.2695(2) 0.66203(19) -0.3024(2) 0.069(2) Uani 1 1 d . . .
O5 O -0.1569(17) 0.7731(16) -0.2335(18) 0.34(3) Uiso 0.50 1 d PD . .
C12 C -0.1313(17) 0.7552(17) -0.2527(17) 0.26(3) Uiso 0.50 1 d PD . .
H12A H -0.1342 0.7298 -0.2512 0.315 Uiso 0.50 1 calc PR . .
N1 N -0.0979(16) 0.7657(14) -0.277(2) 0.36(4) Uiso 0.50 1 d PD . .
C13 C -0.0976(18) 0.8082(15) -0.2803(17) 0.26(3) Uiso 0.50 1 d PD . .
H13A H -0.1080 0.8188 -0.2585 0.395 Uiso 0.50 1 calc PR . .
H13B H -0.1119 0.8155 -0.3012 0.395 Uiso 0.50 1 calc PR . .
H13C H -0.0728 0.8166 -0.2832 0.395 Uiso 0.50 1 calc PR . .
C14 C -0.085(2) 0.7299(19) -0.296(2) 0.37(5) Uiso 0.50 1 d PD . .
H14A H -0.0902 0.7091 -0.2811 0.559 Uiso 0.50 1 calc PR . .
H14B H -0.0587 0.7312 -0.3005 0.559 Uiso 0.50 1 calc PR . .
H14C H -0.0972 0.7273 -0.3195 0.559 Uiso 0.50 1 calc PR . .
N2 N -0.2292(12) 0.5850(12) -0.3051(12) 0.223(19) Uiso 0.50 1 d PD . .
O6 O -0.1910(14) 0.5274(14) -0.3003(15) 0.27(2) Uiso 0.50 1 d PD . .
C15 C -0.209(4) 0.551(3) -0.322(2) 0.29(7) Uiso 0.25 1 d PD . .
C15A C -0.2031(17) 0.5580(15) -0.2832(16) 0.12(2) Uiso 0.25 1 d PD . .
C16 C -0.2422(12) 0.6025(12) -0.2683(10) 0.148(14) Uiso 0.50 1 d PD . .
C17 C -0.2498(17) 0.6027(17) -0.3387(11) 0.24(3) Uiso 0.50 1 d PD . .

loop_
_atom_site_aniso_label
_atom_site_aniso_U_11
_atom_site_aniso_U_22
_atom_site_aniso_U_33
_atom_site_aniso_U_23
_atom_site_aniso_U_13
_atom_site_aniso_U_12
Gd 0.0363(3) 0.0363(3) 0.0363(3) 0.00903(18) 0.00903(18) 0.00903(18)
O1 0.040(3) 0.050(3) 0.041(3) 0.020(3) 0.013(3) 0.007(3)
O2 0.039(3) 0.049(3) 0.046(3) 0.019(3) 0.007(3) 0.014(3)
C1 0.031(4) 0.034(4) 0.025(4) 0.000(3) 0.001(3) -0.003(3)
C2 0.036(4) 0.043(5) 0.029(4) 0.004(3) -0.006(3) -0.002(3)
C3 0.036(4) 0.060(6) 0.039(5) 0.014(4) 0.002(4) -0.009(4)
C4 0.029(4) 0.079(7) 0.055(6) 0.031(5) 0.005(4) -0.001(4)
C5 0.029(4) 0.070(6) 0.044(5) 0.027(5) 0.002(4) 0.004(4)
C6 0.035(4) 0.047(5) 0.025(4) 0.008(3) 0.002(3) 0.006(4)
C7 0.033(4) 0.042(4) 0.032(4) 0.007(3) 0.008(3) -0.001(3)
C8 0.034(4) 0.041(4) 0.029(4) 0.008(3) 0.009(3) -0.002(3)
C9 0.030(4) 0.042(4) 0.028(4) 0.006(3) 0.004(3) 0.001(3)
C10 0.029(4) 0.056(5) 0.044(5) 0.019(4) -0.001(4) 0.003(4)
C11 0.035(4) 0.043(5) 0.045(5) 0.005(4) 0.012(4) 0.014(4)
O3 0.039(3) 0.054(3) 0.036(3) 0.016(3) -0.004(2) -0.002(3)
O4 0.084(5) 0.059(4) 0.066(5) -0.008(4) 0.015(4) 0.011(4)

loop_
_atom_type_symbol
_atom_type_description
_atom_type_scat_dispersion_real
_atom_type_scat_dispersion_imag
_atom_type_scat_source
C C 0.0033 0.0016 'International Tables Vol C Tables 4.2.6.8 and 6.1.1.4'
H H 0.0000 0.0000 'International Tables Vol C Tables 4.2.6.8 and 6.1.1.4'
N N 0.0061 0.0033 'International Tables Vol C Tables 4.2.6.8 and 6.1.1.4'
O O 0.0106 0.0060 'International Tables Vol C Tables 4.2.6.8 and 6.1.1.4'
Gd Gd -0.1653 3.9035 'International Tables Vol C Tables 4.2.6.8 and 6.1.1.4'

loop_
_geom_angle_atom_site_label_1
_geom_angle_atom_site_label_2
_geom_angle_atom_site_label_3
_geom_angle
_geom_angle_site_symmetry_1
_geom_angle_site_symmetry_3
_geom_angle_publ_flag
O4 Gd O4 78.4(3) 9_465 5_564 ?
O4 Gd O4 78.4(3) 9_465 . ?
O4 Gd O4 78.4(3) 5_564 . ?
O4 Gd O1 128.4(2) 9_465 . ?
O4 Gd O1 145.6(2) 5_564 . ?
O4 Gd O1 86.1(2) . . ?
O4 Gd O1 86.1(2) 9_465 9_465 ?
O4 Gd O1 128.4(2) 5_564 9_465 ?
O4 Gd O1 145.6(2) . 9_465 ?
O1 Gd O1 79.8(2) . 9_465 ?
O4 Gd O1 145.6(2) 9_465 5_564 ?
O4 Gd O1 86.1(2) 5_564 5_564 ?
O4 Gd O1 128.4(2) . 5_564 ?
O1 Gd O1 79.8(2) . 5_564 ?
O1 Gd O1 79.8(2) 9_465 5_564 ?
O4 Gd O2 75.6(2) 9_465 . ?
O4 Gd O2 145.1(2) 5_564 . ?
O4 Gd O2 73.9(2) . . ?
O1 Gd O2 52.73(18) . . ?
O1 Gd O2 72.62(19) 9_465 . ?
O1 Gd O2 127.9(2) 5_564 . ?
O4 Gd O2 145.1(2) 9_465 5_564 ?
O4 Gd O2 73.9(2) 5_564 5_564 ?
O4 Gd O2 75.6(2) . 5_564 ?
O1 Gd O2 72.62(19) . 5_564 ?
O1 Gd O2 127.9(2) 9_465 5_564 ?
O1 Gd O2 52.73(18) 5_564 5_564 ?
O2 Gd O2 117.97(7) . 5_564 ?
O4 Gd O2 73.9(2) 9_465 9_465 ?
O4 Gd O2 75.6(2) 5_564 9_465 ?
O4 Gd O2 145.1(2) . 9_465 ?
O1 Gd O2 127.9(2) . 9_465 ?
O1 Gd O2 52.73(18) 9_465 9_465 ?
O1 Gd O2 72.62(19) 5_564 9_465 ?
O2 Gd O2 117.97(7) . 9_465 ?
O2 Gd O2 117.97(7) 5_564 9_465 ?
O4 Gd C11 102.4(2) 9_465 . ?
O4 Gd C11 156.2(2) 5_564 . ?
O4 Gd C11 78.5(3) . . ?
O1 Gd C11 26.0(2) . . ?
O1 Gd C11 75.1(2) 9_465 . ?
O1 Gd C11 103.9(2) 5_564 . ?
O2 Gd C11 26.8(2) . . ?
O2 Gd C11 94.9(2) 5_564 . ?
O2 Gd C11 127.7(2) 9_465 . ?
O4 Gd C11 156.2(2) 9_465 5_564 ?
O4 Gd C11 78.5(3) 5_564 5_564 ?
O4 Gd C11 102.4(2) . 5_564 ?
O1 Gd C11 75.1(2) . 5_564 ?
O1 Gd C11 103.9(2) 9_465 5_564 ?
O1 Gd C11 26.0(2) 5_564 5_564 ?
O2 Gd C11 127.7(2) . 5_564 ?
O2 Gd C11 26.8(2) 5_564 5_564 ?
O2 Gd C11 94.9(2) 9_465 5_564 ?
C11 Gd C11 101.0(2) . 5_564 ?
O4 Gd C11 78.5(3) 9_465 9_465 ?
O4 Gd C11 102.4(2) 5_564 9_465 ?
O4 Gd C11 156.2(2) . 9_465 ?
O1 Gd C11 103.9(2) . 9_465 ?
O1 Gd C11 26.0(2) 9_465 9_465 ?
O1 Gd C11 75.1(2) 5_564 9_465 ?
O2 Gd C11 94.9(2) . 9_465 ?
O2 Gd C11 127.7(2) 5_564 9_465 ?
O2 Gd C11 26.8(2) 9_465 9_465 ?
C11 Gd C11 101.0(2) . 9_465 ?
C11 Gd C11 101.0(2) 5_564 9_465 ?
C11 O1 Gd 95.7(5) . . ?
C11 O2 Gd 90.4(5) . . ?
C2 C1 C9 118.1(6) . . ?
C2 C1 C1 121.2(7) . 27_454 ?
C9 C1 C1 120.7(6) . 27_454 ?
C1 C2 O3 118.6(7) . . ?
C1 C2 C3 122.0(7) . . ?
O3 C2 C3 119.3(7) . . ?
C4 C3 C2 118.8(7) . . ?
C3 C4 C10 122.1(8) . . ?
C6 C5 C10 122.3(7) . . ?
C5 C6 C7 118.2(7) . . ?
C5 C6 C11 122.7(7) . . ?
C7 C6 C11 119.1(7) . . ?
C8 C7 C6 120.8(7) . . ?
C7 C8 C9 120.9(7) . . ?
C10 C9 C8 118.4(7) . . ?
C10 C9 C1 120.1(7) . . ?
C8 C9 C1 121.5(7) . . ?
C9 C10 C4 118.9(7) . . ?
C9 C10 C5 119.2(7) . . ?
C4 C10 C5 121.9(7) . . ?
O1 C11 O2 121.2(8) . . ?
O1 C11 C6 119.3(7) . . ?
O2 C11 C6 119.5(7) . . ?
O1 C11 Gd 58.4(4) . . ?
O2 C11 Gd 62.8(4) . . ?
C6 C11 Gd 175.3(6) . . ?
O5 C12 N1 136(5) . . ?
C12 N1 C13 107.3(19) . . ?
C12 N1 C14 107.0(18) . . ?
C13 N1 C14 143(5) . . ?
C15 N2 C16 143(4) . . ?
C15 N2 C17 104(4) . . ?
C16 N2 C17 110.7(18) . . ?
C15 N2 C15A 55(4) . . ?
C16 N2 C15A 90(3) . . ?
C17 N2 C15A 159(4) . . ?
C15 O6 C15A 65(5) . . ?
O6 C15 C15A 58(3) . . ?
O6 C15 N2 121(5) . . ?
C15A C15 N2 64(3) . . ?
O6 C15A C15 57(3) . . ?
O6 C15A N2 118(5) . . ?
C15 C15A N2 62(2) . . ?

loop_
_geom_bond_atom_site_label_1
_geom_bond_atom_site_label_2
_geom_bond_distance
_geom_bond_site_symmetry_2
_geom_bond_publ_flag
Gd O4 2.414(7) 9_465 ?
Gd O4 2.414(7) 5_564 ?
Gd O4 2.414(7) . ?
Gd O1 2.423(6) . ?
Gd O1 2.423(6) 9_465 ?
Gd O1 2.423(6) 5_564 ?
Gd O2 2.519(5) . ?
Gd O2 2.519(5) 5_564 ?
Gd O2 2.519(5) 9_465 ?
Gd C11 2.832(8) . ?
Gd C11 2.832(8) 5_564 ?
Gd C11 2.832(8) 9_465 ?
O1 C11 1.245(10) . ?
O2 C11 1.276(10) . ?
C1 C2 1.366(10) . ?
C1 C9 1.441(10) . ?
C1 C1 1.483(14) 27_454 ?
C2 O3 1.371(9) . ?
C2 C3 1.426(11) . ?
C3 C4 1.355(12) . ?
C4 C10 1.405(11) . ?
C5 C6 1.362(11) . ?
C5 C10 1.412(11) . ?
C6 C7 1.429(10) . ?
C6 C11 1.492(11) . ?
C7 C8 1.360(10) . ?
C8 C9 1.428(10) . ?
C9 C10 1.400(10) . ?
O5 C12 1.33(2) . ?
C12 N1 1.55(2) . ?
N1 C13 1.55(2) . ?
N1 C14 1.56(2) . ?
N2 C15 1.55(2) . ?
N2 C16 1.557(19) . ?
N2 C17 1.573(19) . ?
N2 C15A 1.58(2) . ?
O6 C15 1.33(2) . ?
O6 C15A 1.35(2) . ?
C15 C15A 1.44(11) . ?
